data_4081028
loop_
_publ_author_name
'Li, Jie'
'Shi, Jingchao'
'Han, Hongfei'
'Guo, Zhiqiang'
'Tong, Hongbo'
'Wei, Xuehong'
'Liu, Diansheng'
'Lappert, Michael F.'

_publ_section_title
;
 Synthesis, Structures, and Reactivities of Guanidinatozinc Complexes and
 Their Catalytic Behavior in the Tishchenko Reaction
;
_journal_issue 13
_journal_name_full Organometallics
_journal_page_first 3721
_journal_paper_doi 10.1021/om400345f
_journal_volume 32
_journal_year 2013
_chemical_formula_sum 'C34 H64 N6 Zn'
_chemical_formula_weight 622.28
_chemical_name_systematic
; 
 ? 
;
_space_group_IT_number 14
_symmetry_cell_setting monoclinic
_symmetry_space_group_name_Hall '-P 2yn'
_symmetry_space_group_name_H-M 'P 1 21/n 1'
_atom_sites_solution_hydrogens geom
_atom_sites_solution_primary direct
_atom_sites_solution_secondary difmap
_audit_creation_method SHELXL-97
_cell_angle_alpha 90.00
_cell_angle_beta 98.902(4)
_cell_angle_gamma 90.00
_cell_formula_units_Z 4
_cell_length_a 10.6224(19)
_cell_length_b 10.0139(19)
_cell_length_c 34.027(7)
_cell_measurement_temperature 238(2)
_cell_volume 3575.9(12)
_computing_structure_refinement 'SHELXL-97 (Sheldrick, 2008)'
_computing_structure_solution 'SHELXS-97 (Sheldrick, 2008)'
_diffrn_ambient_temperature 238(2)
_diffrn_measured_fraction_theta_full 0.999
_diffrn_measured_fraction_theta_max 0.999
_diffrn_radiation_monochromator graphite
_diffrn_radiation_source 'fine-focus sealed tube'
_diffrn_radiation_type MoK\a
_diffrn_radiation_wavelength 0.71073
_diffrn_reflns_av_R_equivalents 0.0705
_diffrn_reflns_av_sigmaI/netI 0.0751
_diffrn_reflns_limit_h_max 11
_diffrn_reflns_limit_h_min -12
_diffrn_reflns_limit_k_max 11
_diffrn_reflns_limit_k_min -11
_diffrn_reflns_limit_l_max 39
_diffrn_reflns_limit_l_min -40
_diffrn_reflns_number 19504
_diffrn_reflns_theta_full 25.05
_diffrn_reflns_theta_max 25.05
_diffrn_reflns_theta_min 1.94
_exptl_absorpt_coefficient_mu 0.717
_exptl_absorpt_correction_T_max 0.8699
_exptl_absorpt_correction_T_min 0.8137
_exptl_absorpt_correction_type multi-scan
_exptl_absorpt_process_details sadabs
_exptl_crystal_density_diffrn 1.156
_exptl_crystal_density_method 'not measured'
_exptl_crystal_F_000 1360
_exptl_crystal_size_max 0.30
_exptl_crystal_size_mid 0.20
_exptl_crystal_size_min 0.20
_refine_diff_density_max 0.334
_refine_diff_density_min -0.270
_refine_diff_density_rms 0.055
_refine_ls_extinction_coef 0.0059(6)
_refine_ls_extinction_expression Fc^*^=kFc[1+0.001xFc^2^\l^3^/sin(2\q)]^-1/4^
_refine_ls_extinction_method SHELXL
_refine_ls_goodness_of_fit_ref 1.096
_refine_ls_hydrogen_treatment constr
_refine_ls_matrix_type full
_refine_ls_number_parameters 375
_refine_ls_number_reflns 6326
_refine_ls_number_restraints 0
_refine_ls_restrained_S_all 1.096
_refine_ls_R_factor_all 0.0609
_refine_ls_R_factor_gt 0.0443
_refine_ls_shift/su_max 0.002
_refine_ls_shift/su_mean 0.000
_refine_ls_structure_factor_coef Fsqd
_refine_ls_weighting_details 'calc w=1/[\s^2^(Fo^2^)+(0.0409P)^2^+0.0000P] where P=(Fo^2^+2Fc^2^)/3'
_refine_ls_weighting_scheme calc
_refine_ls_wR_factor_gt 0.1060
_refine_ls_wR_factor_ref 0.1147
_reflns_number_gt 4943
_reflns_number_total 6326
_reflns_threshold_expression >2sigma(I)
_cod_data_source_file om400345f_si_002.cif
_cod_data_source_block 10
_cod_depositor_comments
;
The following automatic conversions were performed:

'_symmetry_cell_setting' value 'Monoclinic' changed to 'monoclinic'
according to /home/saulius/struct/CIF-dictionaries/cif_core.dic
dictionary named 'cif_core.dic' version 2.4.2 from 2011-04-26.

Automatic conversion script
Id: cif_fix_values 1891 2012-01-12 08:04:46Z andrius 
;
_cod_original_sg_symbol_H-M P2(1)/n
_cod_database_code 4081028

loop_
_symmetry_equiv_pos_as_xyz
'x, y, z'
'-x+1/2, y+1/2, -z+1/2'
'-x, -y, -z'
'x-1/2, -y-1/2, z-1/2'

loop_
_atom_site_label
_atom_site_type_symbol
_atom_site_fract_x
_atom_site_fract_y
_atom_site_fract_z
_atom_site_U_iso_or_equiv
_atom_site_adp_type
_atom_site_occupancy
_atom_site_symmetry_multiplicity
_atom_site_calc_flag
_atom_site_refinement_flags
Zn1 Zn 0.82008(3) 0.31438(3) 0.617602(9) 0.03349(13) Uani 1 1 d .
N1 N 0.65059(18) 0.36185(19) 0.63361(6) 0.0326(5) Uani 1 1 d .
N2 N 0.76445(18) 0.50276(19) 0.60284(6) 0.0338(5) Uani 1 1 d .
N3 N 0.5686(2) 0.5825(2) 0.62078(7) 0.0400(5) Uani 1 1 d .
N4 N 0.88716(19) 0.15722(19) 0.58915(6) 0.0316(5) Uani 1 1 d .
N5 N 0.97132(19) 0.2247(2) 0.64982(6) 0.0352(5) Uani 1 1 d .
N6 N 1.0653(2) 0.0351(2) 0.62317(6) 0.0443(6) Uani 1 1 d .
C1 C 0.5973(2) 0.3319(2) 0.66976(8) 0.0342(6) Uani 1 1 d .
H1 H 0.5061 0.3574 0.6654 0.041 Uiso 1 1 calc R
C2 C 0.6635(3) 0.4058(3) 0.70597(9) 0.0546(8) Uani 1 1 d .
H2A H 0.6496 0.5020 0.7020 0.065 Uiso 1 1 calc R
H2B H 0.7554 0.3892 0.7089 0.065 Uiso 1 1 calc R
C3 C 0.6152(4) 0.3631(4) 0.74391(10) 0.0673(9) Uani 1 1 d .
H3A H 0.6646 0.4088 0.7667 0.081 Uiso 1 1 calc R
H3B H 0.5258 0.3898 0.7424 0.081 Uiso 1 1 calc R
C4 C 0.6263(4) 0.2142(4) 0.75005(11) 0.0785(12) Uani 1 1 d .
H4A H 0.7164 0.1884 0.7543 0.094 Uiso 1 1 calc R
H4B H 0.5903 0.1892 0.7738 0.094 Uiso 1 1 calc R
C5 C 0.5572(4) 0.1411(3) 0.71462(12) 0.0768(11) Uani 1 1 d .
H5A H 0.4658 0.1603 0.7119 0.092 Uiso 1 1 calc R
H5B H 0.5690 0.0447 0.7186 0.092 Uiso 1 1 calc R
C6 C 0.6066(3) 0.1828(3) 0.67669(10) 0.0571(8) Uani 1 1 d .
H6A H 0.6958 0.1551 0.6784 0.069 Uiso 1 1 calc R
H6B H 0.5574 0.1367 0.6539 0.069 Uiso 1 1 calc R
C7 C 0.6591(2) 0.4852(2) 0.61913(7) 0.0309(5) Uani 1 1 d .
C8 C 0.7753(2) 0.5919(2) 0.56960(8) 0.0352(6) Uani 1 1 d .
H8 H 0.7668 0.6851 0.5786 0.042 Uiso 1 1 calc R
C9 C 0.6748(2) 0.5676(3) 0.53324(8) 0.0431(7) Uani 1 1 d .
H9A H 0.5902 0.5850 0.5402 0.052 Uiso 1 1 calc R
H9B H 0.6779 0.4738 0.5253 0.052 Uiso 1 1 calc R
C10 C 0.6949(3) 0.6566(3) 0.49821(10) 0.0547(8) Uani 1 1 d .
H10A H 0.6324 0.6334 0.4749 0.066 Uiso 1 1 calc R
H10B H 0.6814 0.7502 0.5049 0.066 Uiso 1 1 calc R
C11 C 0.8292(3) 0.6399(3) 0.48817(10) 0.0597(9) Uani 1 1 d .
H11A H 0.8388 0.5493 0.4781 0.072 Uiso 1 1 calc R
H11B H 0.8418 0.7030 0.4671 0.072 Uiso 1 1 calc R
C12 C 0.9291(3) 0.6639(3) 0.52406(10) 0.0542(8) Uani 1 1 d .
H12A H 0.9265 0.7577 0.5321 0.065 Uiso 1 1 calc R
H12B H 1.0137 0.6460 0.5171 0.065 Uiso 1 1 calc R
C13 C 0.9076(2) 0.5746(3) 0.55865(9) 0.0423(7) Uani 1 1 d .
H13A H 0.9193 0.4812 0.5515 0.051 Uiso 1 1 calc R
H13B H 0.9713 0.5957 0.5818 0.051 Uiso 1 1 calc R
C14 C 0.6055(3) 0.7218(3) 0.62672(10) 0.0574(9) Uani 1 1 d .
H14A H 0.5723 0.7723 0.6027 0.069 Uiso 1 1 calc R
H14B H 0.6987 0.7280 0.6305 0.069 Uiso 1 1 calc R
C15 C 0.5576(4) 0.7859(3) 0.66216(12) 0.0853(12) Uani 1 1 d .
H15A H 0.4652 0.7890 0.6573 0.128 Uiso 1 1 calc R
H15B H 0.5910 0.8759 0.6658 0.128 Uiso 1 1 calc R
H15C H 0.5859 0.7337 0.6859 0.128 Uiso 1 1 calc R
C16 C 0.4345(2) 0.5466(3) 0.61856(9) 0.0517(8) Uani 1 1 d .
H16A H 0.4087 0.5611 0.6447 0.062 Uiso 1 1 calc R
H16B H 0.4244 0.4512 0.6123 0.062 Uiso 1 1 calc R
C17 C 0.3470(3) 0.6254(4) 0.58769(11) 0.0724(10) Uani 1 1 d .
H17A H 0.3502 0.7191 0.5950 0.109 Uiso 1 1 calc R
H17B H 0.2604 0.5929 0.5863 0.109 Uiso 1 1 calc R
H17C H 0.3742 0.6149 0.5619 0.109 Uiso 1 1 calc R
C18 C 0.8348(2) 0.0468(2) 0.56355(7) 0.0350(6) Uani 1 1 d .
H18 H 0.8822 -0.0355 0.5726 0.042 Uiso 1 1 calc R
C19 C 0.6941(3) 0.0259(3) 0.56719(9) 0.0448(7) Uani 1 1 d .
H19A H 0.6656 -0.0594 0.5548 0.054 Uiso 1 1 calc R
H19B H 0.6858 0.0203 0.5954 0.054 Uiso 1 1 calc R
C20 C 0.6077(2) 0.1364(3) 0.54798(9) 0.0446(7) Uani 1 1 d .
H20A H 0.5188 0.1132 0.5492 0.053 Uiso 1 1 calc R
H20B H 0.6273 0.2195 0.5629 0.053 Uiso 1 1 calc R
C21 C 0.6241(2) 0.1578(3) 0.50542(9) 0.0446(7) Uani 1 1 d .
H21A H 0.5722 0.2340 0.4946 0.053 Uiso 1 1 calc R
H21B H 0.5941 0.0786 0.4898 0.053 Uiso 1 1 calc R
C22 C 0.7618(2) 0.1836(2) 0.50176(8) 0.0374(6) Uani 1 1 d .
H22A H 0.7893 0.2677 0.5151 0.045 Uiso 1 1 calc R
H22B H 0.7701 0.1927 0.4736 0.045 Uiso 1 1 calc R
C23 C 0.8473(2) 0.0709(2) 0.52007(7) 0.0357(6) Uani 1 1 d .
H23A H 0.9361 0.0926 0.5182 0.043 Uiso 1 1 calc R
H23B H 0.8251 -0.0112 0.5049 0.043 Uiso 1 1 calc R
C24 C 0.9769(2) 0.1378(2) 0.62083(7) 0.0323(6) Uani 1 1 d .
C25 C 1.0821(2) 0.2679(3) 0.67749(7) 0.0356(6) Uani 1 1 d .
H25 H 1.1535 0.2059 0.6757 0.043 Uiso 1 1 calc R
C26 C 1.1209(3) 0.4087(3) 0.66620(8) 0.0453(7) Uani 1 1 d .
H26A H 1.1459 0.4060 0.6397 0.054 Uiso 1 1 calc R
H26B H 1.0472 0.4684 0.6650 0.054 Uiso 1 1 calc R
C27 C 1.2303(3) 0.4647(3) 0.69560(9) 0.0480(7) Uani 1 1 d .
H27A H 1.3073 0.4121 0.6943 0.058 Uiso 1 1 calc R
H27B H 1.2471 0.5569 0.6882 0.058 Uiso 1 1 calc R
C28 C 1.2012(3) 0.4622(3) 0.73751(9) 0.0518(7) Uani 1 1 d .
H28A H 1.1306 0.5234 0.7396 0.062 Uiso 1 1 calc R
H28B H 1.2759 0.4931 0.7558 0.062 Uiso 1 1 calc R
C29 C 1.1659(3) 0.3235(3) 0.74931(9) 0.0543(8) Uani 1 1 d .
H29A H 1.1421 0.3261 0.7760 0.065 Uiso 1 1 calc R
H29B H 1.2397 0.2644 0.7501 0.065 Uiso 1 1 calc R
C30 C 1.0547(3) 0.2682(3) 0.71985(8) 0.0448(7) Uani 1 1 d .
H30A H 1.0365 0.1767 0.7275 0.054 Uiso 1 1 calc R
H30B H 0.9786 0.3223 0.7212 0.054 Uiso 1 1 calc R
C31 C 1.0960(3) -0.0433(3) 0.65921(9) 0.0509(8) Uani 1 1 d .
H31A H 1.0550 -0.0024 0.6801 0.061 Uiso 1 1 calc R
H31B H 1.1883 -0.0401 0.6679 0.061 Uiso 1 1 calc R
C32 C 1.0556(5) -0.1862(3) 0.65478(14) 0.1005(15) Uani 1 1 d .
H32A H 0.9638 -0.1909 0.6473 0.151 Uiso 1 1 calc R
H32B H 1.0804 -0.2325 0.6798 0.151 Uiso 1 1 calc R
H32C H 1.0964 -0.2281 0.6343 0.151 Uiso 1 1 calc R
C33 C 1.1346(3) 0.0074(3) 0.59047(9) 0.0521(8) Uani 1 1 d .
H33A H 1.0920 0.0526 0.5665 0.063 Uiso 1 1 calc R
H33B H 1.1318 -0.0889 0.5852 0.063 Uiso 1 1 calc R
C34 C 1.2704(3) 0.0514(5) 0.59848(13) 0.0900(13) Uani 1 1 d .
H34A H 1.2739 0.1474 0.6023 0.135 Uiso 1 1 calc R
H34B H 1.3123 0.0279 0.5761 0.135 Uiso 1 1 calc R
H34C H 1.3132 0.0074 0.6223 0.135 Uiso 1 1 calc R

loop_
_atom_site_aniso_label
_atom_site_aniso_U_11
_atom_site_aniso_U_22
_atom_site_aniso_U_33
_atom_site_aniso_U_23
_atom_site_aniso_U_13
_atom_site_aniso_U_12
Zn1 0.03494(19) 0.02848(18) 0.0372(2) -0.00113(12) 0.00616(12) 0.00764(12)
N1 0.0372(12) 0.0280(11) 0.0349(12) 0.0035(9) 0.0127(9) 0.0046(9)
N2 0.0365(12) 0.0249(10) 0.0426(13) 0.0029(9) 0.0148(10) 0.0029(9)
N3 0.0425(13) 0.0306(12) 0.0510(15) 0.0074(10) 0.0202(10) 0.0119(10)
N4 0.0373(12) 0.0295(11) 0.0272(11) -0.0019(8) 0.0023(9) 0.0090(9)
N5 0.0375(12) 0.0348(12) 0.0322(12) -0.0045(9) 0.0022(9) 0.0088(9)
N6 0.0547(14) 0.0486(14) 0.0289(13) -0.0007(10) 0.0037(10) 0.0274(11)
C1 0.0343(14) 0.0352(14) 0.0349(15) 0.0047(11) 0.0115(11) 0.0059(11)
C2 0.070(2) 0.0522(19) 0.0424(18) -0.0023(14) 0.0105(15) -0.0033(15)
C3 0.087(3) 0.076(2) 0.0388(19) -0.0023(17) 0.0112(17) 0.0041(19)
C4 0.108(3) 0.085(3) 0.048(2) 0.031(2) 0.029(2) 0.033(2)
C5 0.126(3) 0.0442(19) 0.072(3) 0.0165(18) 0.052(2) 0.000(2)
C6 0.084(2) 0.0352(16) 0.058(2) 0.0088(14) 0.0290(17) -0.0009(14)
C7 0.0352(14) 0.0275(13) 0.0301(14) -0.0014(10) 0.0050(10) 0.0022(10)
C8 0.0411(15) 0.0227(12) 0.0449(16) 0.0039(11) 0.0168(12) 0.0044(10)
C9 0.0401(16) 0.0442(16) 0.0472(18) 0.0096(13) 0.0137(13) 0.0108(12)
C10 0.061(2) 0.0547(19) 0.052(2) 0.0128(15) 0.0188(15) 0.0162(15)
C11 0.080(2) 0.0532(18) 0.054(2) 0.0140(16) 0.0373(18) 0.0132(16)
C12 0.059(2) 0.0398(16) 0.072(2) 0.0071(15) 0.0375(17) -0.0006(14)
C13 0.0390(15) 0.0385(15) 0.0520(18) 0.0018(13) 0.0157(12) 0.0000(12)
C14 0.079(2) 0.0304(15) 0.071(2) 0.0002(14) 0.0357(18) 0.0126(14)
C15 0.130(4) 0.056(2) 0.078(3) -0.0087(19) 0.040(3) 0.024(2)
C16 0.0439(17) 0.0589(19) 0.056(2) 0.0197(15) 0.0209(14) 0.0193(14)
C17 0.057(2) 0.085(3) 0.075(3) 0.020(2) 0.0095(18) 0.0279(18)
C18 0.0491(16) 0.0241(13) 0.0311(14) -0.0007(10) 0.0043(11) 0.0068(11)
C19 0.0614(19) 0.0330(15) 0.0424(17) -0.0069(12) 0.0161(13) -0.0146(13)
C20 0.0309(15) 0.0556(17) 0.0486(18) -0.0118(14) 0.0104(12) -0.0075(12)
C21 0.0367(15) 0.0515(17) 0.0440(17) -0.0036(13) 0.0014(12) 0.0037(12)
C22 0.0381(15) 0.0413(15) 0.0320(14) 0.0023(11) 0.0035(11) 0.0036(11)
C23 0.0372(14) 0.0379(14) 0.0317(15) -0.0048(11) 0.0046(11) 0.0061(11)
C24 0.0381(14) 0.0326(13) 0.0267(14) 0.0029(11) 0.0070(11) 0.0082(11)
C25 0.0338(14) 0.0391(14) 0.0326(15) -0.0012(11) 0.0009(11) 0.0078(11)
C26 0.0526(17) 0.0503(17) 0.0333(16) 0.0051(13) 0.0075(13) 0.0021(13)
C27 0.0467(17) 0.0505(17) 0.0479(18) -0.0020(14) 0.0107(13) -0.0068(13)
C28 0.0527(18) 0.0589(19) 0.0424(18) -0.0155(15) 0.0032(13) -0.0083(14)
C29 0.061(2) 0.070(2) 0.0286(15) -0.0028(14) -0.0015(13) -0.0098(15)
C30 0.0509(17) 0.0512(17) 0.0311(15) 0.0021(13) 0.0027(12) -0.0058(13)
C31 0.063(2) 0.0460(17) 0.0398(17) 0.0021(13) -0.0036(14) 0.0227(14)
C32 0.165(5) 0.059(3) 0.076(3) 0.006(2) 0.014(3) -0.009(2)
C33 0.0548(19) 0.0597(19) 0.0416(18) -0.0053(14) 0.0068(14) 0.0249(15)
C34 0.061(2) 0.130(4) 0.079(3) 0.005(3) 0.011(2) 0.002(2)

loop_
_atom_type_symbol
_atom_type_description
_atom_type_scat_dispersion_real
_atom_type_scat_dispersion_imag
_atom_type_scat_source
C C 0.0033 0.0016 'International Tables Vol C Tables 4.2.6.8 and 6.1.1.4'
H H 0.0000 0.0000 'International Tables Vol C Tables 4.2.6.8 and 6.1.1.4'
N N 0.0061 0.0033 'International Tables Vol C Tables 4.2.6.8 and 6.1.1.4'
Zn Zn 0.2839 1.4301 'International Tables Vol C Tables 4.2.6.8 and 6.1.1.4'

loop_
_geom_angle_atom_site_label_1
_geom_angle_atom_site_label_2
_geom_angle_atom_site_label_3
_geom_angle
N5 Zn1 N1 129.00(8)
N5 Zn1 N2 137.05(8)
N1 Zn1 N2 66.89(8)
N5 Zn1 N4 66.72(8)
N1 Zn1 N4 134.76(8)
N2 Zn1 N4 135.72(8)
C7 N1 C1 123.8(2)
C7 N1 Zn1 90.23(14)
C1 N1 Zn1 131.06(16)
C7 N2 C8 125.1(2)
C7 N2 Zn1 90.30(14)
C8 N2 Zn1 135.22(16)
C7 N3 C14 120.6(2)
C7 N3 C16 120.4(2)
C14 N3 C16 118.9(2)
C24 N4 C18 121.8(2)
C24 N4 Zn1 89.27(15)
C18 N4 Zn1 137.69(16)
C24 N5 C25 123.6(2)
C24 N5 Zn1 90.66(15)
C25 N5 Zn1 135.89(16)
C24 N6 C31 120.8(2)
C24 N6 C33 121.1(2)
C31 N6 C33 118.0(2)
N1 C1 C2 113.1(2)
N1 C1 C6 108.0(2)
C2 C1 C6 110.2(2)
N1 C1 H1 108.5
C2 C1 H1 108.5
C6 C1 H1 108.5
C1 C2 C3 112.2(3)
C1 C2 H2A 109.2
C3 C2 H2A 109.2
C1 C2 H2B 109.2
C3 C2 H2B 109.2
H2A C2 H2B 107.9
C4 C3 C2 111.5(3)
C4 C3 H3A 109.3
C2 C3 H3A 109.3
C4 C3 H3B 109.3
C2 C3 H3B 109.3
H3A C3 H3B 108.0
C5 C4 C3 110.6(3)
C5 C4 H4A 109.5
C3 C4 H4A 109.5
C5 C4 H4B 109.5
C3 C4 H4B 109.5
H4A C4 H4B 108.1
C4 C5 C6 110.9(3)
C4 C5 H5A 109.5
C6 C5 H5A 109.5
C4 C5 H5B 109.5
C6 C5 H5B 109.5
H5A C5 H5B 108.0
C1 C6 C5 112.3(3)
C1 C6 H6A 109.1
C5 C6 H6A 109.1
C1 C6 H6B 109.1
C5 C6 H6B 109.1
H6A C6 H6B 107.9
N2 C7 N1 112.5(2)
N2 C7 N3 124.0(2)
N1 C7 N3 123.4(2)
N2 C8 C13 107.9(2)
N2 C8 C9 113.7(2)
C13 C8 C9 110.0(2)
N2 C8 H8 108.4
C13 C8 H8 108.4
C9 C8 H8 108.4
C8 C9 C10 112.0(2)
C8 C9 H9A 109.2
C10 C9 H9A 109.2
C8 C9 H9B 109.2
C10 C9 H9B 109.2
H9A C9 H9B 107.9
C11 C10 C9 111.0(2)
C11 C10 H10A 109.4
C9 C10 H10A 109.4
C11 C10 H10B 109.4
C9 C10 H10B 109.4
H10A C10 H10B 108.0
C12 C11 C10 111.5(3)
C12 C11 H11A 109.3
C10 C11 H11A 109.3
C12 C11 H11B 109.3
C10 C11 H11B 109.3
H11A C11 H11B 108.0
C11 C12 C13 111.2(2)
C11 C12 H12A 109.4
C13 C12 H12A 109.4
C11 C12 H12B 109.4
C13 C12 H12B 109.4
H12A C12 H12B 108.0
C8 C13 C12 112.2(2)
C8 C13 H13A 109.2
C12 C13 H13A 109.2
C8 C13 H13B 109.2
C12 C13 H13B 109.2
H13A C13 H13B 107.9
N3 C14 C15 113.5(3)
N3 C14 H14A 108.9
C15 C14 H14A 108.9
N3 C14 H14B 108.9
C15 C14 H14B 108.9
H14A C14 H14B 107.7
C14 C15 H15A 109.5
C14 C15 H15B 109.5
H15A C15 H15B 109.5
C14 C15 H15C 109.5
H15A C15 H15C 109.5
H15B C15 H15C 109.5
N3 C16 C17 113.4(3)
N3 C16 H16A 108.9
C17 C16 H16A 108.9
N3 C16 H16B 108.9
C17 C16 H16B 108.9
H16A C16 H16B 107.7
C16 C17 H17A 109.5
C16 C17 H17B 109.5
H17A C17 H17B 109.5
C16 C17 H17C 109.5
H17A C17 H17C 109.5
H17B C17 H17C 109.5
N4 C18 C23 112.1(2)
N4 C18 C19 109.9(2)
C23 C18 C19 109.4(2)
N4 C18 H18 108.5
C23 C18 H18 108.5
C19 C18 H18 108.5
C20 C19 C18 113.4(2)
C20 C19 H19A 108.9
C18 C19 H19A 108.9
C20 C19 H19B 108.9
C18 C19 H19B 108.9
H19A C19 H19B 107.7
C21 C20 C19 111.5(2)
C21 C20 H20A 109.3
C19 C20 H20A 109.3
C21 C20 H20B 109.3
C19 C20 H20B 109.3
H20A C20 H20B 108.0
C20 C21 C22 111.2(2)
C20 C21 H21A 109.4
C22 C21 H21A 109.4
C20 C21 H21B 109.4
C22 C21 H21B 109.4
H21A C21 H21B 108.0
C21 C22 C23 111.3(2)
C21 C22 H22A 109.4
C23 C22 H22A 109.4
C21 C22 H22B 109.4
C23 C22 H22B 109.4
H22A C22 H22B 108.0
C22 C23 C18 112.3(2)
C22 C23 H23A 109.1
C18 C23 H23A 109.1
C22 C23 H23B 109.1
C18 C23 H23B 109.1
H23A C23 H23B 107.9
N5 C24 N4 113.4(2)
N5 C24 N6 123.6(2)
N4 C24 N6 123.1(2)
N5 C25 C30 111.2(2)
N5 C25 C26 109.5(2)
C30 C25 C26 109.6(2)
N5 C25 H25 108.9
C30 C25 H25 108.9
C26 C25 H25 108.9
C27 C26 C25 112.5(2)
C27 C26 H26A 109.1
C25 C26 H26A 109.1
C27 C26 H26B 109.1
C25 C26 H26B 109.1
H26A C26 H26B 107.8
C28 C27 C26 111.6(2)
C28 C27 H27A 109.3
C26 C27 H27A 109.3
C28 C27 H27B 109.3
C26 C27 H27B 109.3
H27A C27 H27B 108.0
C27 C28 C29 111.3(2)
C27 C28 H28A 109.4
C29 C28 H28A 109.4
C27 C28 H28B 109.4
C29 C28 H28B 109.4
H28A C28 H28B 108.0
C28 C29 C30 110.9(2)
C28 C29 H29A 109.5
C30 C29 H29A 109.5
C28 C29 H29B 109.5
C30 C29 H29B 109.5
H29A C29 H29B 108.0
C25 C30 C29 112.4(2)
C25 C30 H30A 109.1
C29 C30 H30A 109.1
C25 C30 H30B 109.1
C29 C30 H30B 109.1
H30A C30 H30B 107.8
N6 C31 C32 114.2(3)
N6 C31 H31A 108.7
C32 C31 H31A 108.7
N6 C31 H31B 108.7
C32 C31 H31B 108.7
H31A C31 H31B 107.6
C31 C32 H32A 109.5
C31 C32 H32B 109.5
H32A C32 H32B 109.5
C31 C32 H32C 109.5
H32A C32 H32C 109.5
H32B C32 H32C 109.5
N6 C33 C34 113.2(3)
N6 C33 H33A 108.9
C34 C33 H33A 108.9
N6 C33 H33B 108.9
C34 C33 H33B 108.9
H33A C33 H33B 107.8
C33 C34 H34A 109.5
C33 C34 H34B 109.5
H34A C34 H34B 109.5
C33 C34 H34C 109.5
H34A C34 H34C 109.5
H34B C34 H34C 109.5

loop_
_geom_bond_atom_site_label_1
_geom_bond_atom_site_label_2
_geom_bond_distance
Zn1 N5 2.011(2)
Zn1 N1 2.0168(19)
Zn1 N2 2.0170(19)
Zn1 N4 2.0336(19)
N1 C7 1.338(3)
N1 C1 1.463(3)
N2 C7 1.335(3)
N2 C8 1.460(3)
N3 C7 1.376(3)
N3 C14 1.455(3)
N3 C16 1.460(3)
N4 C24 1.338(3)
N4 C18 1.463(3)
N5 C24 1.323(3)
N5 C25 1.454(3)
N6 C24 1.387(3)
N6 C31 1.450(3)
N6 C33 1.453(3)
C1 C2 1.514(4)
C1 C6 1.512(3)
C1 H1 0.9900
C2 C3 1.522(4)
C2 H2A 0.9800
C2 H2B 0.9800
C3 C4 1.508(5)
C3 H3A 0.9800
C3 H3B 0.9800
C4 C5 1.501(6)
C4 H4A 0.9800
C4 H4B 0.9800
C5 C6 1.525(4)
C5 H5A 0.9800
C5 H5B 0.9800
C6 H6A 0.9800
C6 H6B 0.9800
C8 C13 1.518(3)
C8 C9 1.523(4)
C8 H8 0.9900
C9 C10 1.530(4)
C9 H9A 0.9800
C9 H9B 0.9800
C10 C11 1.526(4)
C10 H10A 0.9800
C10 H10B 0.9800
C11 C12 1.508(5)
C11 H11A 0.9800
C11 H11B 0.9800
C12 C13 1.523(4)
C12 H12A 0.9800
C12 H12B 0.9800
C13 H13A 0.9800
C13 H13B 0.9800
C14 C15 1.522(4)
C14 H14A 0.9800
C14 H14B 0.9800
C15 H15A 0.9700
C15 H15B 0.9700
C15 H15C 0.9700
C16 C17 1.513(4)
C16 H16A 0.9800
C16 H16B 0.9800
C17 H17A 0.9700
C17 H17B 0.9700
C17 H17C 0.9700
C18 C23 1.525(3)
C18 C19 1.534(4)
C18 H18 0.9900
C19 C20 1.519(4)
C19 H19A 0.9800
C19 H19B 0.9800
C20 C21 1.500(4)
C20 H20A 0.9800
C20 H20B 0.9800
C21 C22 1.510(4)
C21 H21A 0.9800
C21 H21B 0.9800
C22 C23 1.520(3)
C22 H22A 0.9800
C22 H22B 0.9800
C23 H23A 0.9800
C23 H23B 0.9800
C25 C30 1.514(4)
C25 C26 1.534(4)
C25 H25 0.9900
C26 C27 1.519(4)
C26 H26A 0.9800
C26 H26B 0.9800
C27 C28 1.505(4)
C27 H27A 0.9800
C27 H27B 0.9800
C28 C29 1.509(4)
C28 H28A 0.9800
C28 H28B 0.9800
C29 C30 1.530(4)
C29 H29A 0.9800
C29 H29B 0.9800
C30 H30A 0.9800
C30 H30B 0.9800
C31 C32 1.495(4)
C31 H31A 0.9800
C31 H31B 0.9800
C32 H32A 0.9700
C32 H32B 0.9700
C32 H32C 0.9700
C33 C34 1.492(4)
C33 H33A 0.9800
C33 H33B 0.9800
C34 H34A 0.9700
C34 H34B 0.9700
C34 H34C 0.9700

loop_
_geom_torsion_atom_site_label_1
_geom_torsion_atom_site_label_2
_geom_torsion_atom_site_label_3
_geom_torsion_atom_site_label_4
_geom_torsion
N5 Zn1 N1 C7 131.65(14)
N2 Zn1 N1 C7 -1.07(14)
N4 Zn1 N1 C7 -133.37(15)
N5 Zn1 N1 C1 -6.2(3)
N2 Zn1 N1 C1 -138.9(2)
N4 Zn1 N1 C1 88.8(2)
N5 Zn1 N2 C7 -122.00(16)
N1 Zn1 N2 C7 1.07(14)
N4 Zn1 N2 C7 132.29(15)
N5 Zn1 N2 C8 92.8(3)
N1 Zn1 N2 C8 -144.1(3)
N4 Zn1 N2 C8 -12.9(3)
N5 Zn1 N4 C24 0.20(15)
N1 Zn1 N4 C24 -122.35(16)
N2 Zn1 N4 C24 134.63(15)
N5 Zn1 N4 C18 140.5(3)
N1 Zn1 N4 C18 18.0(3)
N2 Zn1 N4 C18 -85.1(3)
N1 Zn1 N5 C24 129.44(15)
N2 Zn1 N5 C24 -133.18(15)
N4 Zn1 N5 C24 -0.20(15)
N1 Zn1 N5 C25 -86.8(3)
N2 Zn1 N5 C25 10.6(3)
N4 Zn1 N5 C25 143.6(3)
C7 N1 C1 C2 -56.7(3)
Zn1 N1 C1 C2 69.4(3)
C7 N1 C1 C6 -178.9(2)
Zn1 N1 C1 C6 -52.8(3)
N1 C1 C2 C3 -174.5(2)
C6 C1 C2 C3 -53.5(3)
C1 C2 C3 C4 55.2(4)
C2 C3 C4 C5 -56.1(4)
C3 C4 C5 C6 56.4(4)
N1 C1 C6 C5 178.2(3)
C2 C1 C6 C5 54.2(4)
C4 C5 C6 C1 -56.3(4)
C8 N2 C7 N1 149.0(2)
Zn1 N2 C7 N1 -1.6(2)
C8 N2 C7 N3 -30.7(4)
Zn1 N2 C7 N3 178.7(2)
C1 N1 C7 N2 144.1(2)
Zn1 N1 C7 N2 1.6(2)
C1 N1 C7 N3 -36.3(4)
Zn1 N1 C7 N3 -178.7(2)
C14 N3 C7 N2 -35.7(4)
C16 N3 C7 N2 147.3(3)
C14 N3 C7 N1 144.6(3)
C16 N3 C7 N1 -32.3(4)
C7 N2 C8 C13 -176.1(2)
Zn1 N2 C8 C13 -40.4(3)
C7 N2 C8 C9 -53.9(3)
Zn1 N2 C8 C9 81.9(3)
N2 C8 C9 C10 -176.2(2)
C13 C8 C9 C10 -55.1(3)
C8 C9 C10 C11 55.0(3)
C9 C10 C11 C12 -54.5(4)
C10 C11 C12 C13 55.0(3)
N2 C8 C13 C12 -179.9(2)
C9 C8 C13 C12 55.5(3)
C11 C12 C13 C8 -56.1(3)
C7 N3 C14 C15 -124.7(3)
C16 N3 C14 C15 52.3(4)
C7 N3 C16 C17 -129.0(3)
C14 N3 C16 C17 54.0(4)
C24 N4 C18 C23 -124.7(2)
Zn1 N4 C18 C23 104.0(2)
C24 N4 C18 C19 113.4(3)
Zn1 N4 C18 C19 -17.9(3)
N4 C18 C19 C20 71.0(3)
C23 C18 C19 C20 -52.5(3)
C18 C19 C20 C21 53.9(3)
C19 C20 C21 C22 -54.7(3)
C20 C21 C22 C23 56.2(3)
C21 C22 C23 C18 -56.5(3)
N4 C18 C23 C22 -68.7(3)
C19 C18 C23 C22 53.5(3)
C25 N5 C24 N4 -150.1(2)
Zn1 N5 C24 N4 0.3(2)
C25 N5 C24 N6 31.0(4)
Zn1 N5 C24 N6 -178.6(2)
C18 N4 C24 N5 -149.9(2)
Zn1 N4 C24 N5 -0.3(2)
C18 N4 C24 N6 29.0(4)
Zn1 N4 C24 N6 178.6(2)
C31 N6 C24 N5 42.7(4)
C33 N6 C24 N5 -134.2(3)
C31 N6 C24 N4 -136.2(3)
C33 N6 C24 N4 47.0(4)
C24 N5 C25 C30 -134.9(3)
Zn1 N5 C25 C30 90.3(3)
C24 N5 C25 C26 103.9(3)
Zn1 N5 C25 C26 -30.9(3)
N5 C25 C26 C27 175.9(2)
C30 C25 C26 C27 53.7(3)
C25 C26 C27 C28 -54.7(3)
C26 C27 C28 C29 55.1(3)
C27 C28 C29 C30 -55.5(3)
N5 C25 C30 C29 -175.6(2)
C26 C25 C30 C29 -54.4(3)
C28 C29 C30 C25 56.2(3)
C24 N6 C31 C32 113.5(3)
C33 N6 C31 C32 -69.5(4)
C24 N6 C33 C34 105.9(3)
C31 N6 C33 C34 -71.0(4)
